data_4064820
loop_
_publ_author_name
'Gruver, Brian C.'
'Adams, Jeramie J.'
'Warner, Seth J.'
'Arulsamy, Navamoney'
'Roddick, Dean M.'

_publ_section_title
;
 Acceptor Pincer Chemistry of Ruthenium: Catalytic Alkane Dehydrogenation
 by (CF3PCP)Ru(cod)(H)
;
_journal_issue 19
_journal_name_full Organometallics
_journal_page_first 5133
_journal_paper_doi 10.1021/om200354y
_journal_volume 30
_journal_year 2011
_chemical_formula_moiety 'C51 H43 F48 P8 Ru4'
_chemical_formula_sum 'C51 H43 F48 P8 Ru4'
_chemical_formula_weight 2219.89
_chemical_name_common (CF3PCP)(CF3PH)Ru2(u-H)(H)2
_chemical_name_systematic
; 
 ? 
;
_space_group_IT_number 14
_symmetry_cell_setting monoclinic
_symmetry_space_group_name_Hall '-P 2ybc'
_symmetry_space_group_name_H-M 'P 1 21/c 1'
_atom_sites_solution_hydrogens geom
_atom_sites_solution_primary direct
_atom_sites_solution_secondary difmap
_audit_creation_method SHELXL-97
_cell_angle_alpha 90.00
_cell_angle_beta 92.392(1)
_cell_angle_gamma 90.00
_cell_formula_units_Z 4
_cell_length_a 10.4355(1)
_cell_length_b 18.1346(2)
_cell_length_c 37.1996(4)
_cell_measurement_reflns_used 9844
_cell_measurement_temperature 150(2)
_cell_measurement_theta_max 35.05
_cell_measurement_theta_min 2.31
_cell_volume 7033.65(13)
_computing_cell_refinement 'Bruker SAINT'
_computing_data_collection 'Bruker APEX2'
_computing_data_reduction 'Bruker SAINT'
_computing_molecular_graphics 'Bruker SHELXTL'
_computing_publication_material 'Bruker SHELXTL'
_computing_structure_refinement 'SHELXL-97 (Sheldrick, 2008)'
_computing_structure_solution 'SHELXS-97 (Sheldrick, 2008)'
_diffrn_ambient_temperature 150(2)
_diffrn_measured_fraction_theta_full 0.998
_diffrn_measured_fraction_theta_max 0.998
_diffrn_measurement_device_type 'Bruker APEX-II CCD'
_diffrn_measurement_method '\f and \w scans'
_diffrn_radiation_monochromator graphite
_diffrn_radiation_source 'fine-focus sealed tube'
_diffrn_radiation_type MoK\a
_diffrn_radiation_wavelength 0.71073
_diffrn_reflns_av_R_equivalents 0.0481
_diffrn_reflns_av_sigmaI/netI 0.0471
_diffrn_reflns_limit_h_max 16
_diffrn_reflns_limit_h_min -16
_diffrn_reflns_limit_k_max 24
_diffrn_reflns_limit_k_min -28
_diffrn_reflns_limit_l_max 51
_diffrn_reflns_limit_l_min -57
_diffrn_reflns_number 108049
_diffrn_reflns_theta_full 33.73
_diffrn_reflns_theta_max 33.73
_diffrn_reflns_theta_min 1.57
_exptl_absorpt_coefficient_mu 1.190
_exptl_absorpt_correction_T_max 0.8964
_exptl_absorpt_correction_T_min 0.7144
_exptl_absorpt_correction_type multi-scan
_exptl_absorpt_process_details 'SADABS (Bruker AXS Inc., 2008)'
_exptl_crystal_colour yellow
_exptl_crystal_density_diffrn 2.096
_exptl_crystal_density_method 'not measured'
_exptl_crystal_description rectangular
_exptl_crystal_F_000 4308
_exptl_crystal_size_max 0.30
_exptl_crystal_size_mid 0.28
_exptl_crystal_size_min 0.09
_refine_diff_density_max 0.897
_refine_diff_density_min -0.639
_refine_diff_density_rms 0.111
_refine_ls_extinction_method none
_refine_ls_goodness_of_fit_ref 1.034
_refine_ls_hydrogen_treatment mixed
_refine_ls_matrix_type full
_refine_ls_number_parameters 1024
_refine_ls_number_reflns 28051
_refine_ls_number_restraints 3
_refine_ls_restrained_S_all 1.037
_refine_ls_R_factor_all 0.0602
_refine_ls_R_factor_gt 0.0388
_refine_ls_shift/su_max 0.017
_refine_ls_shift/su_mean 0.000
_refine_ls_structure_factor_coef Fsqd
_refine_ls_weighting_details 'calc w=1/[\s^2^(Fo^2^)+(0.0265P)^2^+4.4952P] where P=(Fo^2^+2Fc^2^)/3'
_refine_ls_weighting_scheme calc
_refine_ls_wR_factor_gt 0.0702
_refine_ls_wR_factor_ref 0.0767
_reflns_number_gt 21482
_reflns_number_total 28051
_reflns_threshold_expression >2sigma(I)
_cod_data_source_file om200354y_si_008.cif
_cod_data_source_block bcg08
_cod_depositor_comments
;
The following automatic conversions were performed:

'_symmetry_cell_setting' value 'Monoclinic' changed to 'monoclinic'
according to /home/saulius/struct/CIF-dictionaries/cif_core.dic
dictionary named 'cif_core.dic' version 2.4.1 from 2010-06-29.

Automatic conversion script
Id: cif_fix_values 1715 2011-07-08 13:25:40Z adriana 
;
_cod_original_sg_symbol_H-M P2(1)/c
_cod_database_code 4064820

loop_
_symmetry_equiv_pos_as_xyz
'x, y, z'
'-x, y+1/2, -z+1/2'
'-x, -y, -z'
'x, -y-1/2, z-1/2'

loop_
_atom_site_label
_atom_site_type_symbol
_atom_site_fract_x
_atom_site_fract_y
_atom_site_fract_z
_atom_site_U_iso_or_equiv
_atom_site_adp_type
_atom_site_occupancy
_atom_site_symmetry_multiplicity
_atom_site_calc_flag
_atom_site_refinement_flags
Ru1 Ru 0.278443(15) 0.293099(9) 0.434526(4) 0.01383(3) Uani 1 1 d .
H1 H 0.247(3) 0.3073(16) 0.4714(8) 0.034(8) Uiso 1 1 d .
H1B H 0.328(3) 0.2834(17) 0.3846(8) 0.039(8) Uiso 1 1 d .
P1 P 0.09632(5) 0.22775(3) 0.432602(16) 0.01900(11) Uani 1 1 d .
P2 P 0.47908(5) 0.31255(3) 0.459010(15) 0.01806(10) Uani 1 1 d .
P3 P 0.19826(5) 0.40862(3) 0.422705(16) 0.01905(11) Uani 1 1 d .
C1 C 0.3532(2) 0.18500(11) 0.43412(6) 0.0181(4) Uani 1 1 d .
Ru2 Ru 0.369604(16) 0.193887(9) 0.377167(5) 0.01707(4) Uani 1 1 d .
H2 H 0.246(3) 0.1988(19) 0.3509(10) 0.052(10) Uiso 1 1 d .
P4 P 0.44674(6) 0.23690(3) 0.326517(16) 0.02010(11) Uani 1 1 d .
C2 C 0.2733(2) 0.12852(12) 0.41786(6) 0.0205(4) Uani 1 1 d .
C3 C 0.3237(2) 0.07810(12) 0.39253(7) 0.0264(5) Uani 1 1 d .
H3A H 0.2631 0.0487 0.3767 0.032 Uiso 1 1 calc R
C4 C 0.4534(2) 0.07997(12) 0.38491(7) 0.0286(5) Uani 1 1 d .
H4A H 0.4844 0.0522 0.3637 0.034 Uiso 1 1 calc R
C5 C 0.5377(2) 0.12923(13) 0.40411(7) 0.0277(5) Uani 1 1 d .
H5A H 0.6261 0.1369 0.3954 0.033 Uiso 1 1 calc R
C6 C 0.4901(2) 0.17876(12) 0.42908(7) 0.0223(4) Uani 1 1 d .
C7 C 0.5773(2) 0.23180(14) 0.44901(8) 0.0289(5) Uani 1 1 d .
H7A H 0.6495 0.2461 0.4340 0.035 Uiso 1 1 calc R
H7B H 0.6126 0.2092 0.4715 0.035 Uiso 1 1 calc R
C8 C 0.6095(2) 0.38468(15) 0.45409(7) 0.0278(5) Uani 1 1 d .
F8A F 0.72196(14) 0.36206(10) 0.46912(5) 0.0404(4) Uani 1 1 d .
F8B F 0.58151(16) 0.44892(9) 0.46932(5) 0.0394(4) Uani 1 1 d .
F8C F 0.62794(15) 0.39618(10) 0.41962(4) 0.0384(4) Uani 1 1 d .
C9 C 0.4840(2) 0.31220(17) 0.50963(7) 0.0333(6) Uani 1 1 d .
F9A F 0.60303(16) 0.31121(13) 0.52456(5) 0.0563(6) Uani 1 1 d .
F9B F 0.42537(17) 0.37094(11) 0.52286(5) 0.0465(4) Uani 1 1 d .
F9C F 0.42484(17) 0.25234(11) 0.52156(5) 0.0472(4) Uani 1 1 d .
C10 C 0.1322(2) 0.13047(13) 0.42382(7) 0.0261(5) Uani 1 1 d .
H10A H 0.1111 0.0994 0.4446 0.031 Uiso 1 1 calc R
H10B H 0.0827 0.1127 0.4022 0.031 Uiso 1 1 calc R
C11 C -0.0498(2) 0.23944(14) 0.40125(7) 0.0266(5) Uani 1 1 d .
F11A F -0.12071(15) 0.29713(10) 0.40972(5) 0.0416(4) Uani 1 1 d .
F11B F -0.12856(16) 0.18113(10) 0.39989(6) 0.0479(5) Uani 1 1 d .
F11C F -0.01259(15) 0.25046(11) 0.36782(4) 0.0429(4) Uani 1 1 d .
C12 C 0.0069(2) 0.21779(15) 0.47540(7) 0.0317(6) Uani 1 1 d .
F12A F -0.09170(19) 0.17122(13) 0.47252(6) 0.0610(6) Uani 1 1 d .
F12B F -0.03963(17) 0.28131(10) 0.48712(5) 0.0450(4) Uani 1 1 d .
F12C F 0.08642(18) 0.19225(10) 0.50132(5) 0.0450(4) Uani 1 1 d .
C13 C 0.2196(2) 0.36653(13) 0.33302(7) 0.0238(4) Uani 1 1 d .
H13A H 0.1792 0.3227 0.3408 0.029 Uiso 1 1 calc R
C14 C 0.3083(2) 0.36235(14) 0.30607(6) 0.0258(5) Uani 1 1 d .
C15 C 0.3602(3) 0.42738(15) 0.29310(7) 0.0345(6) Uani 1 1 d .
H15A H 0.4204 0.4255 0.2747 0.041 Uiso 1 1 calc R
C16 C 0.3244(3) 0.49495(15) 0.30703(8) 0.0383(6) Uani 1 1 d .
H16A H 0.3573 0.5393 0.2974 0.046 Uiso 1 1 calc R
C17 C 0.2406(3) 0.49796(14) 0.33499(8) 0.0325(6) Uani 1 1 d .
H17A H 0.2183 0.5443 0.3448 0.039 Uiso 1 1 calc R
C18 C 0.1890(2) 0.43345(13) 0.34877(7) 0.0248(5) Uani 1 1 d .
C19 C 0.1067(2) 0.43522(13) 0.38088(7) 0.0261(5) Uani 1 1 d .
H19A H 0.0336 0.4010 0.3769 0.031 Uiso 1 1 calc R
H19B H 0.0717 0.4855 0.3837 0.031 Uiso 1 1 calc R
C20 C 0.3081(3) 0.49125(13) 0.42665(8) 0.0299(5) Uani 1 1 d .
F20A F 0.41297(15) 0.48024(9) 0.40826(5) 0.0364(4) Uani 1 1 d .
F20B F 0.25539(18) 0.55464(8) 0.41461(5) 0.0435(4) Uani 1 1 d .
F20C F 0.34467(17) 0.50268(9) 0.46111(5) 0.0416(4) Uani 1 1 d .
C21 C 0.0810(3) 0.44394(15) 0.45646(8) 0.0348(6) Uani 1 1 d .
F21A F -0.03143(16) 0.41052(11) 0.45073(6) 0.0533(5) Uani 1 1 d .
F21B F 0.0576(2) 0.51633(10) 0.45347(6) 0.0623(6) Uani 1 1 d .
F21C F 0.12058(19) 0.43200(11) 0.49008(5) 0.0506(5) Uani 1 1 d .
C22 C 0.3503(2) 0.28811(14) 0.29234(7) 0.0270(5) Uani 1 1 d .
H22A H 0.4014 0.2954 0.2708 0.032 Uiso 1 1 calc R
H22B H 0.2736 0.2587 0.2851 0.032 Uiso 1 1 calc R
C23 C 0.5184(3) 0.16390(15) 0.29713(7) 0.0332(6) Uani 1 1 d .
F23A F 0.61597(19) 0.12950(11) 0.31421(5) 0.0538(5) Uani 1 1 d .
F23B F 0.42975(19) 0.11349(10) 0.28903(5) 0.0489(5) Uani 1 1 d .
F23C F 0.56156(18) 0.18896(10) 0.26596(5) 0.0456(4) Uani 1 1 d .
C24 C 0.5926(2) 0.29796(15) 0.33128(7) 0.0308(5) Uani 1 1 d .
F24A F 0.63292(17) 0.32512(10) 0.30029(5) 0.0454(4) Uani 1 1 d .
F24B F 0.69116(17) 0.26285(12) 0.34715(6) 0.0607(6) Uani 1 1 d .
F24C F 0.56608(18) 0.35578(10) 0.35167(5) 0.0440(4) Uani 1 1 d .
Ru3 Ru 0.961663(15) 0.330163(9) 0.146768(5) 0.01438(3) Uani 1 1 d .
H3 H 0.905(3) 0.4040(16) 0.1394(8) 0.037(8) Uiso 1 1 d .
H3B H 1.036(3) 0.2361(17) 0.1634(9) 0.043(9) Uiso 1 1 d .
P5 P 1.14885(5) 0.39485(3) 0.149792(17) 0.01990(11) Uani 1 1 d .
P6 P 0.78893(5) 0.29402(3) 0.113930(16) 0.01816(10) Uani 1 1 d .
P7 P 0.87398(5) 0.34391(3) 0.201994(16) 0.01898(11) Uani 1 1 d .
Ru4 Ru 1.086039(16) 0.189866(9) 0.124677(5) 0.01728(4) Uani 1 1 d .
H4 H 0.969(3) 0.1397(16) 0.1331(8) 0.032(8) Uiso 1 1 d .
P8 P 1.17898(5) 0.11278(3) 0.164278(17) 0.01925(11) Uani 1 1 d .
C25 C 1.0480(2) 0.29397(12) 0.09946(6) 0.0182(4) Uani 1 1 d .
C26 C 0.9810(2) 0.23929(13) 0.07835(6) 0.0211(4) Uani 1 1 d .
C27 C 1.0462(2) 0.17659(14) 0.06524(6) 0.0269(5) Uani 1 1 d .
H27A H 0.9950 0.1332 0.0563 0.032 Uiso 1 1 calc R
C28 C 1.1787(3) 0.16878(15) 0.07153(7) 0.0301(5) Uani 1 1 d .
H28A H 1.2208 0.1203 0.0671 0.036 Uiso 1 1 calc R
C29 C 1.2493(2) 0.22640(14) 0.08896(7) 0.0272(5) Uani 1 1 d .
H29A H 1.3401 0.2170 0.0974 0.033 Uiso 1 1 calc R
C30 C 1.1870(2) 0.28943(13) 0.10119(6) 0.0231(4) Uani 1 1 d .
C31 C 1.2603(2) 0.35101(14) 0.11959(8) 0.0293(5) Uani 1 1 d .
H31A H 1.2898 0.3870 0.1017 0.035 Uiso 1 1 calc R
H31B H 1.3360 0.3315 0.1334 0.035 Uiso 1 1 calc R
C32 C 1.2737(2) 0.42277(15) 0.18598(8) 0.0325(6) Uani 1 1 d .
F32A F 1.38261(14) 0.44696(10) 0.17166(5) 0.0428(4) Uani 1 1 d .
F32B F 1.23539(17) 0.47462(11) 0.20780(6) 0.0514(5) Uani 1 1 d .
F32C F 1.30770(16) 0.36341(10) 0.20531(5) 0.0459(4) Uani 1 1 d .
C33 C 1.1287(3) 0.49007(14) 0.12968(9) 0.0366(7) Uani 1 1 d .
F33A F 1.0579(2) 0.53304(9) 0.14972(6) 0.0576(5) Uani 1 1 d .
F33B F 1.06920(18) 0.48551(11) 0.09738(6) 0.0531(5) Uani 1 1 d .
F33C F 1.23955(17) 0.52489(10) 0.12486(7) 0.0621(6) Uani 1 1 d .
C34 C 0.8380(2) 0.24445(14) 0.07383(6) 0.0240(5) Uani 1 1 d .
H34A H 0.7988 0.1947 0.0726 0.029 Uiso 1 1 calc R
H34B H 0.8126 0.2720 0.0517 0.029 Uiso 1 1 calc R
C35 C 0.6530(2) 0.23377(13) 0.12873(7) 0.0241(5) Uani 1 1 d .
F35A F 0.58345(15) 0.20265(9) 0.10192(5) 0.0394(4) Uani 1 1 d .
F35B F 0.69889(14) 0.17872(8) 0.14922(5) 0.0349(4) Uani 1 1 d .
F35C F 0.57256(15) 0.27217(9) 0.14843(5) 0.0396(4) Uani 1 1 d .
C36 C 0.6837(3) 0.36791(14) 0.09233(8) 0.0323(6) Uani 1 1 d .
F36A F 0.75533(18) 0.41245(10) 0.07304(5) 0.0475(4) Uani 1 1 d .
F36B F 0.59206(18) 0.34046(10) 0.06986(6) 0.0550(6) Uani 1 1 d .
F36C F 0.62506(16) 0.40915(9) 0.11623(5) 0.0443(4) Uani 1 1 d .
C37 C 0.9368(2) 0.16140(12) 0.21636(6) 0.0212(4) Uani 1 1 d .
H37A H 0.8993 0.1587 0.1927 0.025 Uiso 1 1 calc R
C38 C 0.8903(2) 0.21264(13) 0.24056(6) 0.0235(4) Uani 1 1 d .
C39 C 0.9378(3) 0.21216(14) 0.27612(7) 0.0317(6) Uani 1 1 d .
H39A H 0.9040 0.2450 0.2932 0.038 Uiso 1 1 calc R
C40 C 1.0353(3) 0.16311(15) 0.28637(7) 0.0356(6) Uani 1 1 d .
H40A H 1.0667 0.1620 0.3107 0.043 Uiso 1 1 calc R
C41 C 1.0869(3) 0.11611(14) 0.26161(7) 0.0306(5) Uani 1 1 d .
H41A H 1.1568 0.0850 0.2687 0.037 Uiso 1 1 calc R
C42 C 1.0371(2) 0.11409(12) 0.22632(7) 0.0233(4) Uani 1 1 d .
C43 C 1.0927(2) 0.06317(12) 0.19899(7) 0.0239(5) Uani 1 1 d .
H43A H 1.0224 0.0340 0.1872 0.029 Uiso 1 1 calc R
H43B H 1.1523 0.0283 0.2115 0.029 Uiso 1 1 calc R
C44 C 1.3208(3) 0.14754(16) 0.19214(8) 0.0334(6) Uani 1 1 d .
F44A F 1.41576(18) 0.16731(14) 0.17171(6) 0.0661(6) Uani 1 1 d .
F44B F 1.36988(18) 0.09922(12) 0.21571(6) 0.0580(6) Uani 1 1 d .
F44C F 1.2879(2) 0.20634(11) 0.21101(6) 0.0592(6) Uani 1 1 d .
C45 C 1.2647(3) 0.03161(15) 0.14412(9) 0.0362(6) Uani 1 1 d .
F45A F 1.35234(18) 0.05313(11) 0.12174(6) 0.0591(6) Uani 1 1 d .
F45B F 1.3246(2) -0.01131(12) 0.16824(7) 0.0753(7) Uani 1 1 d .
F45C F 1.18104(18) -0.00923(11) 0.12527(7) 0.0635(6) Uani 1 1 d .
C46 C 0.7947(2) 0.26973(13) 0.22737(7) 0.0247(5) Uani 1 1 d .
H46A H 0.7521 0.2915 0.2482 0.030 Uiso 1 1 calc R
H46B H 0.7280 0.2459 0.2116 0.030 Uiso 1 1 calc R
C47 C 0.9791(2) 0.38354(14) 0.23979(7) 0.0280(5) Uani 1 1 d .
F47A F 0.92930(17) 0.38097(9) 0.27236(4) 0.0393(4) Uani 1 1 d .
F47B F 1.09035(14) 0.34727(9) 0.24225(4) 0.0347(3) Uani 1 1 d .
F47C F 1.00436(17) 0.45456(8) 0.23320(5) 0.0394(4) Uani 1 1 d .
C48 C 0.7425(2) 0.41554(14) 0.20513(7) 0.0295(5) Uani 1 1 d .
F48A F 0.71812(17) 0.43622(10) 0.23872(5) 0.0438(4) Uani 1 1 d .
F48B F 0.63325(15) 0.38768(10) 0.19101(6) 0.0492(5) Uani 1 1 d .
F48C F 0.76661(17) 0.47709(8) 0.18711(5) 0.0412(4) Uani 1 1 d .
C49 C 0.4330(7) -0.0004(6) 0.4984(2) 0.179(5) Uani 1 1 d D
H49A H 0.4103 -0.0531 0.4954 0.215 Uiso 1 1 calc R
H49C H 0.4121 0.0230 0.4748 0.215 Uiso 1 1 calc R
C50 C 0.3405(11) 0.0280(9) 0.5216(3) 0.234(7) Uani 1 1 d D
H50A H 0.3496 0.0823 0.5216 0.280 Uiso 1 1 calc R
H50B H 0.3651 0.0110 0.5462 0.280 Uiso 1 1 calc R
C51 C 0.2083(10) 0.0122(5) 0.5157(2) 0.171(4) Uani 1 1 d D
H51A H 0.1593 0.0363 0.5343 0.257 Uiso 1 1 calc R
H51B H 0.1948 -0.0412 0.5167 0.257 Uiso 1 1 calc R
H51C H 0.1792 0.0306 0.4920 0.257 Uiso 1 1 calc R

loop_
_atom_site_aniso_label
_atom_site_aniso_U_11
_atom_site_aniso_U_22
_atom_site_aniso_U_33
_atom_site_aniso_U_23
_atom_site_aniso_U_13
_atom_site_aniso_U_12
Ru1 0.01150(6) 0.01507(7) 0.01494(7) -0.00191(6) 0.00077(5) 0.00012(5)
P1 0.0139(2) 0.0229(3) 0.0204(3) -0.0030(2) 0.0027(2) -0.00310(19)
P2 0.0133(2) 0.0243(3) 0.0165(3) -0.0022(2) -0.00052(19) -0.00061(19)
P3 0.0185(2) 0.0168(2) 0.0219(3) -0.0030(2) 0.0010(2) 0.00265(19)
C1 0.0181(9) 0.0175(9) 0.0188(10) 0.0017(8) 0.0016(8) 0.0005(7)
Ru2 0.01839(7) 0.01527(7) 0.01777(8) -0.00202(6) 0.00356(6) 0.00061(6)
P4 0.0212(3) 0.0231(3) 0.0162(3) -0.0036(2) 0.0034(2) -0.0024(2)
C2 0.0249(10) 0.0168(9) 0.0200(11) 0.0020(8) 0.0034(8) -0.0004(8)
C3 0.0346(13) 0.0165(9) 0.0283(13) -0.0006(9) 0.0044(10) 0.0001(9)
C4 0.0351(13) 0.0167(10) 0.0344(14) -0.0020(9) 0.0080(11) 0.0068(9)
C5 0.0244(11) 0.0226(10) 0.0367(14) 0.0020(10) 0.0079(10) 0.0086(9)
C6 0.0188(10) 0.0222(10) 0.0259(12) 0.0025(9) 0.0011(8) 0.0062(8)
C7 0.0176(10) 0.0319(12) 0.0366(14) -0.0073(11) -0.0038(9) 0.0061(9)
C8 0.0201(10) 0.0357(13) 0.0275(13) -0.0053(10) 0.0015(9) -0.0091(9)
F8A 0.0158(7) 0.0584(11) 0.0465(10) -0.0041(8) -0.0053(6) -0.0068(7)
F8B 0.0361(9) 0.0355(8) 0.0463(10) -0.0150(7) -0.0026(7) -0.0099(7)
F8C 0.0358(8) 0.0512(10) 0.0286(8) 0.0013(7) 0.0083(7) -0.0152(7)
C9 0.0211(11) 0.0563(17) 0.0222(12) 0.0026(12) -0.0020(9) -0.0011(11)
F9A 0.0267(8) 0.1174(18) 0.0238(8) 0.0066(10) -0.0106(7) -0.0028(10)
F9B 0.0472(10) 0.0663(12) 0.0265(9) -0.0173(8) 0.0086(7) -0.0003(9)
F9C 0.0451(10) 0.0663(12) 0.0303(9) 0.0206(9) 0.0025(8) -0.0051(9)
C10 0.0247(11) 0.0220(10) 0.0320(13) -0.0010(9) 0.0065(10) -0.0065(9)
C11 0.0163(10) 0.0356(13) 0.0279(13) -0.0080(10) -0.0004(9) -0.0038(9)
F11A 0.0270(8) 0.0511(10) 0.0460(10) -0.0130(8) -0.0067(7) 0.0137(7)
F11B 0.0260(8) 0.0487(10) 0.0678(13) -0.0038(9) -0.0131(8) -0.0164(7)
F11C 0.0271(8) 0.0780(13) 0.0232(8) -0.0064(8) -0.0032(6) -0.0028(8)
C12 0.0286(12) 0.0384(14) 0.0289(13) -0.0031(11) 0.0108(10) -0.0059(10)
F12A 0.0501(11) 0.0855(15) 0.0494(12) -0.0110(11) 0.0253(9) -0.0411(11)
F12B 0.0467(10) 0.0571(11) 0.0324(9) -0.0034(8) 0.0168(8) 0.0140(8)
F12C 0.0500(10) 0.0583(11) 0.0272(9) 0.0143(8) 0.0089(8) 0.0069(9)
C13 0.0238(11) 0.0227(10) 0.0244(12) 0.0025(9) -0.0061(9) -0.0004(8)
C14 0.0298(12) 0.0302(12) 0.0169(11) 0.0011(9) -0.0047(9) 0.0004(9)
C15 0.0417(15) 0.0356(13) 0.0261(13) 0.0080(11) 0.0010(11) -0.0035(11)
C16 0.0501(17) 0.0289(13) 0.0359(16) 0.0114(11) 0.0008(13) -0.0050(12)
C17 0.0411(15) 0.0217(11) 0.0341(15) 0.0042(10) -0.0033(12) 0.0021(10)
C18 0.0252(11) 0.0242(11) 0.0244(12) 0.0019(9) -0.0067(9) 0.0028(9)
C19 0.0232(11) 0.0244(11) 0.0303(13) -0.0001(9) -0.0039(9) 0.0080(9)
C20 0.0342(13) 0.0221(11) 0.0331(14) -0.0026(10) -0.0020(11) -0.0031(10)
F20A 0.0313(8) 0.0354(8) 0.0424(10) 0.0036(7) 0.0013(7) -0.0117(6)
F20B 0.0556(11) 0.0180(7) 0.0560(12) 0.0024(7) -0.0078(9) -0.0016(7)
F20C 0.0535(10) 0.0361(9) 0.0341(9) -0.0108(7) -0.0098(8) -0.0096(8)
C21 0.0402(15) 0.0276(12) 0.0378(16) -0.0033(11) 0.0142(12) 0.0115(11)
F21A 0.0289(9) 0.0630(12) 0.0697(14) -0.0072(10) 0.0217(9) 0.0047(8)
F21B 0.0859(15) 0.0321(9) 0.0718(14) -0.0002(9) 0.0379(12) 0.0284(10)
F21C 0.0657(12) 0.0584(11) 0.0288(9) -0.0087(8) 0.0156(8) 0.0181(10)
C22 0.0317(12) 0.0314(12) 0.0177(11) -0.0014(9) 0.0000(9) -0.0016(10)
C23 0.0400(14) 0.0325(13) 0.0281(13) -0.0083(11) 0.0117(11) 0.0006(11)
F23A 0.0545(11) 0.0611(12) 0.0464(11) -0.0093(9) 0.0088(9) 0.0303(10)
F23B 0.0672(12) 0.0374(9) 0.0435(11) -0.0210(8) 0.0171(9) -0.0164(8)
F23C 0.0598(11) 0.0489(10) 0.0301(9) -0.0095(8) 0.0243(8) -0.0024(8)
C24 0.0287(12) 0.0367(13) 0.0272(13) -0.0005(11) 0.0025(10) -0.0102(10)
F24A 0.0484(10) 0.0572(11) 0.0320(9) -0.0031(8) 0.0173(8) -0.0250(8)
F24B 0.0296(9) 0.0652(13) 0.0854(16) 0.0163(12) -0.0193(10) -0.0104(9)
F24C 0.0587(11) 0.0421(9) 0.0321(9) -0.0130(7) 0.0102(8) -0.0258(8)
Ru3 0.01221(6) 0.01392(7) 0.01697(8) 0.00028(6) 0.00013(5) -0.00080(5)
P5 0.0156(2) 0.0176(2) 0.0262(3) 0.0030(2) -0.0020(2) -0.00361(19)
P6 0.0146(2) 0.0170(2) 0.0226(3) 0.0005(2) -0.0025(2) -0.00099(19)
P7 0.0179(2) 0.0186(2) 0.0205(3) -0.0035(2) 0.0021(2) 0.00218(19)
Ru4 0.01798(7) 0.01781(7) 0.01630(8) 0.00010(6) 0.00378(6) 0.00247(6)
P8 0.0179(2) 0.0166(2) 0.0232(3) -0.0001(2) 0.0008(2) 0.00225(19)
C25 0.0184(9) 0.0192(9) 0.0170(10) 0.0040(8) 0.0016(8) -0.0006(7)
C26 0.0236(10) 0.0253(10) 0.0145(10) 0.0009(8) 0.0017(8) -0.0018(8)
C27 0.0354(13) 0.0287(11) 0.0171(11) -0.0041(9) 0.0062(9) -0.0007(10)
C28 0.0361(13) 0.0339(13) 0.0212(12) -0.0026(10) 0.0121(10) 0.0056(11)
C29 0.0225(11) 0.0383(13) 0.0215(11) 0.0026(10) 0.0088(9) 0.0059(10)
C30 0.0197(10) 0.0285(11) 0.0215(11) 0.0040(9) 0.0059(8) -0.0023(8)
C31 0.0174(10) 0.0336(12) 0.0372(14) -0.0007(11) 0.0056(10) -0.0050(9)
C32 0.0242(12) 0.0326(13) 0.0400(15) -0.0023(11) -0.0062(11) -0.0079(10)
F32A 0.0210(7) 0.0474(10) 0.0594(12) 0.0020(8) -0.0061(7) -0.0156(7)
F32B 0.0414(10) 0.0555(11) 0.0568(12) -0.0255(10) -0.0045(9) -0.0130(8)
F32C 0.0370(9) 0.0547(11) 0.0444(11) 0.0145(9) -0.0188(8) -0.0080(8)
C33 0.0278(12) 0.0253(12) 0.057(2) 0.0172(12) -0.0006(12) -0.0073(10)
F33A 0.0630(13) 0.0220(8) 0.0882(16) 0.0054(9) 0.0095(11) 0.0091(8)
F33B 0.0506(11) 0.0521(11) 0.0558(12) 0.0336(9) -0.0085(9) -0.0045(9)
F33C 0.0368(10) 0.0406(10) 0.1083(18) 0.0373(11) -0.0053(10) -0.0181(8)
C34 0.0238(11) 0.0297(11) 0.0183(11) -0.0018(9) -0.0027(8) -0.0028(9)
C35 0.0163(9) 0.0236(10) 0.0323(13) -0.0037(9) 0.0000(9) -0.0024(8)
F35A 0.0280(8) 0.0478(10) 0.0418(10) -0.0076(8) -0.0062(7) -0.0180(7)
F35B 0.0293(8) 0.0249(7) 0.0502(10) 0.0113(7) -0.0021(7) -0.0061(6)
F35C 0.0293(8) 0.0313(8) 0.0596(11) -0.0081(8) 0.0200(8) -0.0022(6)
C36 0.0290(12) 0.0239(11) 0.0424(16) 0.0021(11) -0.0159(11) 0.0004(10)
F36A 0.0520(11) 0.0405(9) 0.0492(11) 0.0227(8) -0.0089(9) -0.0002(8)
F36B 0.0491(11) 0.0375(9) 0.0746(14) 0.0006(9) -0.0428(10) 0.0042(8)
F36C 0.0401(9) 0.0280(8) 0.0642(12) 0.0013(8) -0.0041(8) 0.0137(7)
C37 0.0234(10) 0.0223(10) 0.0179(10) 0.0022(8) 0.0027(8) -0.0040(8)
C38 0.0272(11) 0.0235(10) 0.0205(11) 0.0013(9) 0.0073(9) -0.0034(9)
C39 0.0470(15) 0.0285(12) 0.0201(12) 0.0009(10) 0.0065(11) -0.0035(11)
C40 0.0525(17) 0.0362(14) 0.0178(12) 0.0051(10) -0.0025(11) -0.0072(12)
C41 0.0342(13) 0.0264(11) 0.0307(14) 0.0118(10) -0.0047(11) -0.0028(10)
C42 0.0256(11) 0.0194(10) 0.0251(12) 0.0048(8) 0.0041(9) -0.0028(8)
C43 0.0250(11) 0.0166(9) 0.0303(13) 0.0055(9) 0.0028(9) 0.0012(8)
C44 0.0304(13) 0.0376(14) 0.0317(14) 0.0053(11) -0.0045(11) -0.0084(11)
F44A 0.0390(10) 0.1041(18) 0.0551(13) 0.0090(12) 0.0024(9) -0.0395(11)
F44B 0.0450(11) 0.0642(13) 0.0622(13) 0.0217(10) -0.0297(10) -0.0088(9)
F44C 0.0618(13) 0.0507(11) 0.0635(14) -0.0245(10) -0.0176(10) -0.0095(10)
C45 0.0312(13) 0.0285(12) 0.0492(18) -0.0044(12) 0.0068(12) 0.0125(10)
F45A 0.0410(10) 0.0560(12) 0.0827(15) -0.0134(11) 0.0300(10) 0.0117(9)
F45B 0.1004(18) 0.0541(12) 0.0712(16) 0.0044(11) 0.0005(13) 0.0559(13)
F45C 0.0431(10) 0.0489(11) 0.0990(18) -0.0447(12) 0.0074(11) -0.0002(9)
C46 0.0249(11) 0.0270(11) 0.0228(12) -0.0011(9) 0.0085(9) -0.0008(9)
C47 0.0306(12) 0.0274(11) 0.0259(13) -0.0075(10) -0.0018(10) -0.0004(9)
F47A 0.0512(10) 0.0442(9) 0.0226(8) -0.0120(7) 0.0029(7) -0.0005(8)
F47B 0.0285(8) 0.0416(9) 0.0331(9) -0.0037(7) -0.0092(6) 0.0029(6)
F47C 0.0476(10) 0.0260(7) 0.0440(10) -0.0089(7) -0.0047(8) -0.0068(7)
C48 0.0273(12) 0.0274(12) 0.0339(14) -0.0075(10) 0.0008(10) 0.0073(9)
F48A 0.0481(10) 0.0450(10) 0.0391(10) -0.0127(8) 0.0116(8) 0.0194(8)
F48B 0.0236(8) 0.0499(10) 0.0735(14) -0.0201(10) -0.0060(8) 0.0126(7)
F48C 0.0525(10) 0.0260(7) 0.0452(10) -0.0011(7) 0.0013(8) 0.0170(7)
C49 0.261(15) 0.190(8) 0.078(5) -0.024(5) -0.078(8) 0.020(10)
C50 0.227(13) 0.37(2) 0.100(7) -0.038(10) -0.003(9) 0.006(14)
C51 0.237(12) 0.141(7) 0.134(8) 0.037(6) -0.002(8) 0.002(8)

loop_
_atom_type_symbol
_atom_type_description
_atom_type_scat_dispersion_real
_atom_type_scat_dispersion_imag
_atom_type_scat_source
C C 0.0033 0.0016 'International Tables Vol C Tables 4.2.6.8 and 6.1.1.4'
H H 0.0000 0.0000 'International Tables Vol C Tables 4.2.6.8 and 6.1.1.4'
F F 0.0171 0.0103 'International Tables Vol C Tables 4.2.6.8 and 6.1.1.4'
P P 0.1023 0.0942 'International Tables Vol C Tables 4.2.6.8 and 6.1.1.4'
Ru Ru -1.2594 0.8363 'International Tables Vol C Tables 4.2.6.8 and 6.1.1.4'

loop_
_geom_angle_atom_site_label_1
_geom_angle_atom_site_label_2
_geom_angle_atom_site_label_3
_geom_angle
_geom_angle_site_symmetry_1
C1 Ru1 P1 79.71(6) .
C1 Ru1 P2 79.21(6) .
P1 Ru1 P2 149.39(2) .
C1 Ru1 P3 168.53(6) .
P1 Ru1 P3 100.09(2) .
P2 Ru1 P3 104.93(2) .
C1 Ru1 Ru2 45.91(6) .
P1 Ru1 Ru2 87.329(16) .
P2 Ru1 Ru2 93.689(15) .
P3 Ru1 Ru2 122.680(17) .
C1 Ru1 H1 105.8(11) .
P1 Ru1 H1 84.1(12) .
P2 Ru1 H1 80.6(12) .
P3 Ru1 H1 85.6(11) .
Ru2 Ru1 H1 151.6(11) .
C1 Ru1 H1B 78.3(9) .
P1 Ru1 H1B 100.3(9) .
P2 Ru1 H1B 96.8(9) .
P3 Ru1 H1B 90.5(9) .
Ru2 Ru1 H1B 32.9(9) .
H1 Ru1 H1B 174.5(15) .
C10 P1 C12 99.77(12) .
C10 P1 C11 99.38(12) .
C12 P1 C11 96.70(12) .
C10 P1 Ru1 109.60(8) .
C12 P1 Ru1 118.20(9) .
C11 P1 Ru1 128.44(8) .
C7 P2 C9 102.02(13) .
C7 P2 C8 96.97(12) .
C9 P2 C8 96.25(12) .
C7 P2 Ru1 107.91(8) .
C9 P2 Ru1 112.72(8) .
C8 P2 Ru1 135.91(9) .
C19 P3 C20 98.54(12) .
C19 P3 C21 98.22(12) .
C20 P3 C21 94.97(12) .
C19 P3 Ru1 124.73(8) .
C20 P3 Ru1 119.67(9) .
C21 P3 Ru1 114.92(9) .
C2 C1 C6 116.47(19) .
C2 C1 Ru1 117.20(15) .
C6 C1 Ru1 116.03(15) .
C2 C1 Ru2 72.89(13) .
C6 C1 Ru2 76.00(13) .
Ru1 C1 Ru2 88.97(8) .
C1 Ru2 C2 38.69(8) .
C1 Ru2 P4 156.02(6) .
C2 Ru2 P4 164.95(6) .
C1 Ru2 C3 69.44(9) .
C2 Ru2 C3 37.60(8) .
P4 Ru2 C3 129.53(7) .
C1 Ru2 C4 81.45(9) .
C2 Ru2 C4 66.69(9) .
P4 Ru2 C4 106.11(7) .
C3 Ru2 C4 36.19(9) .
C1 Ru2 C6 38.28(8) .
C2 Ru2 C6 66.61(8) .
P4 Ru2 C6 123.71(6) .
C3 Ru2 C6 77.67(9) .
C4 Ru2 C6 65.43(9) .
C1 Ru2 C5 67.79(8) .
C2 Ru2 C5 77.75(9) .
P4 Ru2 C5 104.56(6) .
C3 Ru2 C5 65.04(9) .
C4 Ru2 C5 36.39(9) .
C6 Ru2 C5 35.54(8) .
C1 Ru2 Ru1 45.12(6) .
C2 Ru2 Ru1 70.34(6) .
P4 Ru2 Ru1 122.255(17) .
C3 Ru2 Ru1 107.84(6) .
C4 Ru2 Ru1 126.54(7) .
C6 Ru2 Ru1 69.30(5) .
C5 Ru2 Ru1 104.83(6) .
C1 Ru2 H1B 83.1(11) .
C2 Ru2 H1B 105.9(10) .
P4 Ru2 H1B 84.7(11) .
C3 Ru2 H1B 142.6(10) .
C4 Ru2 H1B 161.8(10) .
C6 Ru2 H1B 96.5(10) .
C5 Ru2 H1B 127.5(10) .
Ru1 Ru2 H1B 38.5(11) .
C1 Ru2 H2 121.2(13) .
C2 Ru2 H2 94.1(13) .
P4 Ru2 H2 76.8(13) .
C3 Ru2 H2 91.9(12) .
C4 Ru2 H2 115.5(12) .
C6 Ru2 H2 159.2(13) .
C5 Ru2 H2 151.7(12) .
Ru1 Ru2 H2 97.6(13) .
H1B Ru2 H2 80.8(16) .
C22 P4 C24 100.65(12) .
C22 P4 C23 99.91(12) .
C24 P4 C23 97.37(12) .
C22 P4 Ru2 123.80(8) .
C24 P4 Ru2 116.51(9) .
C23 P4 Ru2 114.25(9) .
C3 C2 C1 120.7(2) .
C3 C2 C10 120.2(2) .
C1 C2 C10 118.46(19) .
C3 C2 Ru2 72.53(13) .
C1 C2 Ru2 68.42(12) .
C10 C2 Ru2 124.70(16) .
C4 C3 C2 120.3(2) .
C4 C3 Ru2 72.82(13) .
C2 C3 Ru2 69.87(12) .
C4 C3 H3A 119.3 .
C2 C3 H3A 119.3 .
Ru2 C3 H3A 119.3 .
C3 C4 C5 119.8(2) .
C3 C4 Ru2 70.98(13) .
C5 C4 Ru2 73.62(13) .
C3 C4 H4A 119.8 .
C5 C4 H4A 119.8 .
Ru2 C4 H4A 119.8 .
C6 C5 C4 120.4(2) .
C6 C5 Ru2 71.14(13) .
C4 C5 Ru2 69.99(14) .
C6 C5 H5A 118.9 .
C4 C5 H5A 118.9 .
Ru2 C5 H5A 118.9 .
C5 C6 C1 121.0(2) .
C5 C6 C7 121.0(2) .
C1 C6 C7 117.8(2) .
C5 C6 Ru2 73.32(15) .
C1 C6 Ru2 65.73(12) .
C7 C6 Ru2 130.14(17) .
C6 C7 P2 106.25(15) .
C6 C7 H7A 110.5 .
P2 C7 H7A 110.5 .
C6 C7 H7B 110.5 .
P2 C7 H7B 110.5 .
H7A C7 H7B 108.7 .
F8C C8 F8B 108.5(2) .
F8C C8 F8A 107.0(2) .
F8B C8 F8A 107.1(2) .
F8C C8 P2 109.61(16) .
F8B C8 P2 112.92(16) .
F8A C8 P2 111.48(18) .
F9B C9 F9C 107.6(2) .
F9B C9 F9A 106.8(2) .
F9C C9 F9A 106.6(2) .
F9B C9 P2 111.91(19) .
F9C C9 P2 110.00(19) .
F9A C9 P2 113.64(17) .
C2 C10 P1 104.94(15) .
C2 C10 H10A 110.8 .
P1 C10 H10A 110.8 .
C2 C10 H10B 110.8 .
P1 C10 H10B 110.8 .
H10A C10 H10B 108.8 .
F11A C11 F11C 106.9(2) .
F11A C11 F11B 106.53(19) .
F11C C11 F11B 106.6(2) .
F11A C11 P1 112.63(17) .
F11C C11 P1 109.43(15) .
F11B C11 P1 114.35(19) .
F12C C12 F12B 106.8(2) .
F12C C12 F12A 107.1(2) .
F12B C12 F12A 106.5(2) .
F12C C12 P1 109.28(17) .
F12B C12 P1 113.19(19) .
F12A C12 P1 113.60(19) .
C18 C13 C14 121.4(2) .
C18 C13 H13A 119.3 .
C14 C13 H13A 119.3 .
C15 C14 C13 118.9(2) .
C15 C14 C22 121.0(2) .
C13 C14 C22 120.1(2) .
C16 C15 C14 120.2(3) .
C16 C15 H15A 119.9 .
C14 C15 H15A 119.9 .
C17 C16 C15 120.2(2) .
C17 C16 H16A 119.9 .
C15 C16 H16A 119.9 .
C16 C17 C18 120.5(2) .
C16 C17 H17A 119.7 .
C18 C17 H17A 119.7 .
C13 C18 C17 118.6(2) .
C13 C18 C19 120.2(2) .
C17 C18 C19 121.2(2) .
C18 C19 P3 111.71(16) .
C18 C19 H19A 109.3 .
P3 C19 H19A 109.3 .
C18 C19 H19B 109.3 .
P3 C19 H19B 109.3 .
H19A C19 H19B 107.9 .
F20A C20 F20C 107.9(2) .
F20A C20 F20B 106.9(2) .
F20C C20 F20B 106.5(2) .
F20A C20 P3 110.54(17) .
F20C C20 P3 110.20(18) .
F20B C20 P3 114.51(18) .
F21C C21 F21A 108.5(2) .
F21C C21 F21B 106.8(2) .
F21A C21 F21B 106.1(2) .
F21C C21 P3 112.72(19) .
F21A C21 P3 109.19(19) .
F21B C21 P3 113.30(19) .
C14 C22 P4 111.98(17) .
C14 C22 H22A 109.2 .
P4 C22 H22A 109.2 .
C14 C22 H22B 109.2 .
P4 C22 H22B 109.2 .
H22A C22 H22B 107.9 .
F23B C23 F23A 107.3(2) .
F23B C23 F23C 107.1(2) .
F23A C23 F23C 107.1(2) .
F23B C23 P4 108.95(18) .
F23A C23 P4 111.41(19) .
F23C C23 P4 114.70(19) .
F24B C24 F24C 107.5(2) .
F24B C24 F24A 107.1(2) .
F24C C24 F24A 106.4(2) .
F24B C24 P4 111.58(19) .
F24C C24 P4 109.29(17) .
F24A C24 P4 114.65(18) .
C25 Ru3 P6 79.39(6) .
C25 Ru3 P5 78.85(6) .
P6 Ru3 P5 148.14(2) .
C25 Ru3 P7 167.79(6) .
P6 Ru3 P7 100.28(2) .
P5 Ru3 P7 105.83(2) .
C25 Ru3 Ru4 45.70(6) .
P6 Ru3 Ru4 87.110(15) .
P5 Ru3 Ru4 94.051(16) .
P7 Ru3 Ru4 122.166(16) .
C25 Ru3 H3 107.8(12) .
P6 Ru3 H3 82.0(11) .
P5 Ru3 H3 82.9(11) .
P7 Ru3 H3 84.1(12) .
Ru4 Ru3 H3 153.1(12) .
C25 Ru3 H3B 79.4(9) .
P6 Ru3 H3B 102.5(9) .
P5 Ru3 H3B 96.1(9) .
P7 Ru3 H3B 88.8(9) .
Ru4 Ru3 H3B 34.5(9) .
H3 Ru3 H3B 172.2(15) .
C31 P5 C33 102.51(13) .
C31 P5 C32 96.65(12) .
C33 P5 C32 95.65(13) .
C31 P5 Ru3 108.14(8) .
C33 P5 Ru3 111.71(9) .
C32 P5 Ru3 137.13(9) .
C34 P6 C36 100.30(12) .
C34 P6 C35 101.07(11) .
C36 P6 C35 95.98(11) .
C34 P6 Ru3 110.04(8) .
C36 P6 Ru3 117.75(8) .
C35 P6 Ru3 127.49(8) .
C46 P7 C47 98.87(12) .
C46 P7 C48 97.24(11) .
C47 P7 C48 95.32(11) .
C46 P7 Ru3 125.34(8) .
C47 P7 Ru3 117.81(8) .
C48 P7 Ru3 116.46(9) .
C25 Ru4 C26 38.50(8) .
C25 Ru4 P8 156.01(6) .
C26 Ru4 P8 165.13(6) .
C25 Ru4 C27 68.86(9) .
C26 Ru4 C27 37.33(9) .
P8 Ru4 C27 129.98(7) .
C25 Ru4 C28 81.06(9) .
C26 Ru4 C28 66.53(9) .
P8 Ru4 C28 106.34(7) .
C27 Ru4 C28 36.10(9) .
C25 Ru4 C30 38.17(8) .
C26 Ru4 C30 66.42(8) .
P8 Ru4 C30 123.72(6) .
C27 Ru4 C30 77.14(9) .
C28 Ru4 C30 65.14(9) .
C25 Ru4 C29 67.72(8) .
C26 Ru4 C29 77.68(9) .
P8 Ru4 C29 104.51(7) .
C27 Ru4 C29 64.75(9) .
C28 Ru4 C29 36.19(10) .
C30 Ru4 C29 35.57(9) .
C25 Ru4 Ru3 45.07(6) .
C26 Ru4 Ru3 70.10(6) .
P8 Ru4 Ru3 122.389(17) .
C27 Ru4 Ru3 107.31(6) .
C28 Ru4 Ru3 126.09(7) .
C30 Ru4 Ru3 69.17(6) .
C29 Ru4 Ru3 104.73(6) .
C25 Ru4 H3B 83.2(10) .
C26 Ru4 H3B 106.9(10) .
P8 Ru4 H3B 83.9(10) .
C27 Ru4 H3B 143.6(10) .
C28 Ru4 H3B 160.5(10) .
C30 Ru4 H3B 95.4(10) .
C29 Ru4 H3B 125.9(10) .
Ru3 Ru4 H3B 39.1(10) .
C25 Ru4 H4 118.0(10) .
C26 Ru4 H4 91.5(11) .
P8 Ru4 H4 79.9(11) .
C27 Ru4 H4 91.1(11) .
C28 Ru4 H4 116.1(11) .
C30 Ru4 H4 155.9(11) .
C29 Ru4 H4 152.3(11) .
Ru3 Ru4 H4 95.1(11) .
H3B Ru4 H4 81.6(15) .
C43 P8 C44 100.04(12) .
C43 P8 C45 98.68(12) .
C44 P8 C45 96.03(13) .
C43 P8 Ru4 124.02(8) .
C44 P8 Ru4 117.77(9) .
C45 P8 Ru4 115.25(10) .
C26 C25 C30 116.8(2) .
C26 C25 Ru3 117.19(15) .
C30 C25 Ru3 116.11(16) .
C26 C25 Ru4 72.91(13) .
C30 C25 Ru4 76.32(13) .
Ru3 C25 Ru4 89.24(8) .
C27 C26 C25 120.9(2) .
C27 C26 C34 120.0(2) .
C25 C26 C34 118.7(2) .
C27 C26 Ru4 73.27(14) .
C25 C26 Ru4 68.59(12) .
C34 C26 Ru4 125.19(15) .
C28 C27 C26 120.5(2) .
C28 C27 Ru4 72.86(14) .
C26 C27 Ru4 69.39(13) .
C28 C27 H27A 119.1 .
C26 C27 H27A 119.1 .
Ru4 C27 H27A 119.1 .
C27 C28 C29 119.5(2) .
C27 C28 Ru4 71.04(13) .
C29 C28 Ru4 73.14(13) .
C27 C28 H28A 120.0 .
C29 C28 H28A 120.0 .
Ru4 C28 H28A 120.0 .
C30 C29 C28 120.7(2) .
C30 C29 Ru4 71.50(13) .
C28 C29 Ru4 70.68(13) .
C30 C29 H29A 119.0 .
C28 C29 H29A 119.0 .
Ru4 C29 H29A 119.0 .
C29 C30 C25 120.5(2) .
C29 C30 C31 121.4(2) .
C25 C30 C31 117.8(2) .
C29 C30 Ru4 72.93(14) .
C25 C30 Ru4 65.50(11) .
C31 C30 Ru4 130.39(17) .
C30 C31 P5 106.15(15) .
C30 C31 H31A 110.5 .
P5 C31 H31A 110.5 .
C30 C31 H31B 110.5 .
P5 C31 H31B 110.5 .
H31A C31 H31B 108.7 .
F32B C32 F32C 109.0(2) .
F32B C32 F32A 107.1(2) .
F32C C32 F32A 105.4(2) .
F32B C32 P5 114.19(19) .
F32C C32 P5 108.97(17) .
F32A C32 P5 111.8(2) .
F33A C33 F33B 107.1(2) .
F33A C33 F33C 107.7(2) .
F33B C33 F33C 106.4(2) .
F33A C33 P5 111.7(2) .
F33B C33 P5 109.90(19) .
F33C C33 P5 113.71(19) .
C26 C34 P6 104.49(15) .
C26 C34 H34A 110.9 .
P6 C34 H34A 110.9 .
C26 C34 H34B 110.9 .
P6 C34 H34B 110.9 .
H34A C34 H34B 108.9 .
F35B C35 F35C 107.2(2) .
F35B C35 F35A 106.38(19) .
F35C C35 F35A 107.23(19) .
F35B C35 P6 110.10(15) .
F35C C35 P6 110.83(16) .
F35A C35 P6 114.73(17) .
F36C C36 F36A 107.7(2) .
F36C C36 F36B 106.8(2) .
F36A C36 F36B 106.9(2) .
F36C C36 P6 112.94(19) .
F36A C36 P6 109.30(18) .
F36B C36 P6 112.88(17) .
C42 C37 C38 121.1(2) .
C42 C37 H37A 119.4 .
C38 C37 H37A 119.4 .
C39 C38 C37 119.3(2) .
C39 C38 C46 121.2(2) .
C37 C38 C46 119.4(2) .
C40 C39 C38 119.4(2) .
C40 C39 H39A 120.3 .
C38 C39 H39A 120.3 .
C41 C40 C39 120.8(2) .
C41 C40 H40A 119.6 .
C39 C40 H40A 119.6 .
C40 C41 C42 120.3(2) .
C40 C41 H41A 119.8 .
C42 C41 H41A 119.8 .
C37 C42 C41 118.8(2) .
C37 C42 C43 120.3(2) .
C41 C42 C43 120.9(2) .
C42 C43 P8 112.78(15) .
C42 C43 H43A 109.0 .
P8 C43 H43A 109.0 .
C42 C43 H43B 109.0 .
P8 C43 H43B 109.0 .
H43A C43 H43B 107.8 .
F44A C44 F44B 106.3(2) .
F44A C44 F44C 107.6(2) .
F44B C44 F44C 106.4(2) .
F44A C44 P8 111.4(2) .
F44B C44 P8 114.57(19) .
F44C C44 P8 110.16(19) .
F45A C45 F45C 106.9(3) .
F45A C45 F45B 106.3(2) .
F45C C45 F45B 108.2(3) .
F45A C45 P8 111.76(19) .
F45C C45 P8 109.47(18) .
F45B C45 P8 114.0(2) .
C38 C46 P7 111.11(15) .
C38 C46 H46A 109.4 .
P7 C46 H46A 109.4 .
C38 C46 H46B 109.4 .
P7 C46 H46B 109.4 .
H46A C46 H46B 108.0 .
F47B C47 F47A 106.9(2) .
F47B C47 F47C 108.0(2) .
F47A C47 F47C 106.6(2) .
F47B C47 P7 109.89(16) .
F47A C47 P7 115.17(18) .
F47C C47 P7 110.02(18) .
F48C C48 F48B 107.2(2) .
F48C C48 F48A 106.4(2) .
F48B C48 F48A 106.3(2) .
F48C C48 P7 113.00(17) .
F48B C48 P7 108.96(16) .
F48A C48 P7 114.53(18) .
C49 C49 C50 130.5(11) 3_656
C49 C49 H49A 104.7 3_656
C50 C49 H49A 104.7 .
C49 C49 H49C 104.6 3_656
C50 C49 H49C 104.6 .
H49A C49 H49C 105.7 .
C49 C50 C51 121.0(11) .
C49 C50 H50A 107.1 .
C51 C50 H50A 107.1 .
C49 C50 H50B 107.1 .
C51 C50 H50B 107.1 .
H50A C50 H50B 106.8 .
C50 C51 H51A 109.5 .
C50 C51 H51B 109.5 .
H51A C51 H51B 109.5 .
C50 C51 H51C 109.5 .
H51A C51 H51C 109.5 .
H51B C51 H51C 109.5 .

loop_
_geom_bond_atom_site_label_1
_geom_bond_atom_site_label_2
_geom_bond_distance
_geom_bond_site_symmetry_2
Ru1 C1 2.110(2) .
Ru1 P1 2.2383(6) .
Ru1 P2 2.2756(6) .
Ru1 P3 2.2917(6) .
Ru1 Ru2 2.9773(2) .
Ru1 H1 1.45(3) .
Ru1 H1B 1.96(3) .
P1 C10 1.835(2) .
P1 C12 1.887(3) .
P1 C11 1.893(3) .
P2 C7 1.834(2) .
P2 C9 1.882(3) .
P2 C8 1.902(2) .
P3 C19 1.856(3) .
P3 C20 1.888(3) .
P3 C21 1.901(3) .
C1 C2 1.438(3) .
C1 C6 1.453(3) .
C1 Ru2 2.139(2) .
Ru2 C2 2.198(2) .
Ru2 P4 2.2210(6) .
Ru2 C3 2.233(2) .
Ru2 C4 2.257(2) .
Ru2 C6 2.277(2) .
Ru2 C5 2.305(2) .
Ru2 H1B 1.71(3) .
Ru2 H2 1.59(3) .
P4 C22 1.840(3) .
P4 C24 1.885(3) .
P4 C23 1.891(3) .
C2 C3 1.429(3) .
C2 C10 1.499(3) .
C3 C4 1.395(4) .
C3 H3A 1.0000 .
C4 C5 1.425(4) .
C4 H4A 1.0000 .
C5 C6 1.398(3) .
C5 H5A 1.0000 .
C6 C7 1.499(3) .
C7 H7A 0.9900 .
C7 H7B 0.9900 .
C8 F8C 1.321(3) .
C8 F8B 1.333(3) .
C8 F8A 1.343(3) .
C9 F9B 1.333(3) .
C9 F9C 1.334(3) .
C9 F9A 1.340(3) .
C10 H10A 0.9900 .
C10 H10B 0.9900 .
C11 F11A 1.327(3) .
C11 F11C 1.333(3) .
C11 F11B 1.339(3) .
C12 F12C 1.329(3) .
C12 F12B 1.331(3) .
C12 F12A 1.332(3) .
C13 C18 1.390(3) .
C13 C14 1.395(3) .
C13 H13A 0.9500 .
C14 C15 1.393(4) .
C14 C22 1.511(3) .
C15 C16 1.388(4) .
C15 H15A 0.9500 .
C16 C17 1.387(4) .
C16 H16A 0.9500 .
C17 C18 1.394(3) .
C17 H17A 0.9500 .
C18 C19 1.501(4) .
C19 H19A 0.9900 .
C19 H19B 0.9900 .
C20 F20A 1.330(3) .
C20 F20C 1.338(3) .
C20 F20B 1.343(3) .
C21 F21C 1.319(3) .
C21 F21A 1.329(3) .
C21 F21B 1.339(3) .
C22 H22A 0.9900 .
C22 H22B 0.9900 .
C23 F23B 1.326(3) .
C23 F23A 1.332(3) .
C23 F23C 1.341(3) .
C24 F24B 1.327(3) .
C24 F24C 1.330(3) .
C24 F24A 1.338(3) .
Ru3 C25 2.115(2) .
Ru3 P6 2.2332(6) .
Ru3 P5 2.2773(6) .
Ru3 P7 2.2971(6) .
Ru3 Ru4 2.9870(2) .
Ru3 H3 1.48(3) .
Ru3 H3B 1.96(3) .
P5 C31 1.832(3) .
P5 C33 1.890(3) .
P5 C32 1.903(3) .
P6 C34 1.833(2) .
P6 C36 1.890(3) .
P6 C35 1.890(2) .
P7 C46 1.858(2) .
P7 C47 1.889(3) .
P7 C48 1.897(2) .
Ru4 C25 2.138(2) .
Ru4 C26 2.195(2) .
Ru4 P8 2.2239(6) .
Ru4 C27 2.246(2) .
Ru4 C28 2.269(2) .
Ru4 C30 2.283(2) .
Ru4 C29 2.301(2) .
Ru4 H3B 1.76(3) .
Ru4 H4 1.57(3) .
P8 C43 1.840(2) .
P8 C44 1.880(3) .
P8 C45 1.893(3) .
C25 C26 1.429(3) .
C25 C30 1.452(3) .
C26 C27 1.422(3) .
C26 C34 1.498(3) .
C27 C28 1.399(4) .
C27 H27A 1.0000 .
C28 C29 1.420(4) .
C28 H28A 1.0000 .
C29 C30 1.400(3) .
C29 H29A 1.0000 .
C30 C31 1.502(3) .
C31 H31A 0.9900 .
C31 H31B 0.9900 .
C32 F32B 1.315(3) .
C32 F32C 1.334(3) .
C32 F32A 1.348(3) .
C33 F33A 1.324(4) .
C33 F33B 1.332(4) .
C33 F33C 1.337(3) .
C34 H34A 0.9900 .
C34 H34B 0.9900 .
C35 F35B 1.333(3) .
C35 F35C 1.334(3) .
C35 F35A 1.334(3) .
C36 F36C 1.330(3) .
C36 F36A 1.331(3) .
C36 F36B 1.340(3) .
C37 C42 1.392(3) .
C37 C38 1.395(3) .
C37 H37A 0.9500 .
C38 C39 1.393(4) .
C38 C46 1.506(3) .
C39 C40 1.393(4) .
C39 H39A 0.9500 .
C40 C41 1.381(4) .
C40 H40A 0.9500 .
C41 C42 1.392(4) .
C41 H41A 0.9500 .
C42 C43 1.507(3) .
C43 H43A 0.9900 .
C43 H43B 0.9900 .
C44 F44A 1.323(3) .
C44 F44B 1.327(3) .
C44 F44C 1.330(4) .
C45 F45A 1.322(3) .
C45 F45C 1.323(3) .
C45 F45B 1.325(4) .
C46 H46A 0.9900 .
C46 H46B 0.9900 .
C47 F47B 1.335(3) .
C47 F47A 1.339(3) .
C47 F47C 1.339(3) .
C48 F48C 1.331(3) .
C48 F48B 1.334(3) .
C48 F48A 1.339(3) .
C49 C49 1.399(14) 3_656
C49 C50 1.417(11) .
C49 H49A 0.9900 .
C49 H49C 0.9900 .
C50 C51 1.418(11) .
C50 H50A 0.9900 .
C50 H50B 0.9900 .
C51 H51A 0.9800 .
C51 H51B 0.9800 .
C51 H51C 0.9800 .

loop_
_geom_torsion_atom_site_label_1
_geom_torsion_atom_site_label_2
_geom_torsion_atom_site_label_3
_geom_torsion_atom_site_label_4
_geom_torsion
C1 C6 C7 P1 -10.13(12)
C1 C2 C10 P2 6.26(12)
C13 C18 C19 P3 77.1(3)
C13 C14 C22 P4 -68.3(3)
C25 C30 C31 P5 22.3(3)
C25 C26 C34 P6 -26.3(2)
C37 C38 C46 P7 -76.0(2)
C37 C42 C43 P8 68.0(3)
